data_4337591
loop_
_publ_author_name
'Morgan, Ian S.'
'Peuronen, Anssi'
'H\"anninen, Mikko M'
'Reed, Robert W.'
'Cl\'erac, Rodolphe'
'Tuononen, Heikki M.'

_publ_section_title
;
 1-Phenyl-3-(pyrid-2-yl)benzo[e][1,2,4]triazinyl: the first &quot;Blatter
 radical&quot; for coordination chemistry.
;
_journal_issue 1
_journal_name_full 'Inorganic chemistry'
_journal_page_first 33
_journal_page_last 35
_journal_paper_doi 10.1021/ic402954p
_journal_volume 53
_journal_year 2014
_chemical_formula_moiety 'C28 H15 Cu F12 N4 O4'
_chemical_formula_sum 'C28 H15 Cu F12 N4 O4'
_chemical_formula_weight 762.98
_chemical_name_systematic
;
 ?
;
_space_group_crystal_system monoclinic
_space_group_IT_number 14
_space_group_name_Hall '-P 2yn'
_space_group_name_H-M_alt 'P 1 21/n 1'
_symmetry_space_group_name_Hall '-P 2yn'
_symmetry_space_group_name_H-M 'P 1 21/n 1'
_atom_sites_solution_hydrogens geom
_atom_sites_solution_primary direct
_audit_creation_date 2013-11-21
_audit_creation_method
;
Olex2 1.2
(compiled 2013.11.15 svn.r2834 for OlexSys, GUI svn.r4715)
;
_cell_angle_alpha 90
_cell_angle_beta 111.937(2)
_cell_angle_gamma 90
_cell_formula_units_Z 8
_cell_length_a 29.6356(7)
_cell_length_b 12.6090(3)
_cell_length_c 17.3227(4)
_cell_measurement_reflns_used 8742
_cell_measurement_temperature 123.01(10)
_cell_measurement_theta_max 76.1970
_cell_measurement_theta_min 3.8330
_cell_volume 6004.4(3)
_computing_cell_refinement
;
CrysAlisPro, Agilent Technologies,
Version 1.171.36.28 (release 01-02-2013 CrysAlis171 .NET)
(compiled Feb  1 2013,16:14:44)
;
_computing_data_collection
;
CrysAlisPro, Agilent Technologies,
Version 1.171.36.28 (release 01-02-2013 CrysAlis171 .NET)
(compiled Feb  1 2013,16:14:44)
;
_computing_data_reduction
;
CrysAlisPro, Agilent Technologies,
Version 1.171.36.28 (release 01-02-2013 CrysAlis171 .NET)
(compiled Feb  1 2013,16:14:44)
;
_computing_molecular_graphics 'Olex2 (Dolomanov et al., 2009)'
_computing_publication_material 'Olex2 (Dolomanov et al., 2009)'
_computing_structure_refinement 'ShelXL (Sheldrick, 2008)'
_computing_structure_solution 'ShelXS (Sheldrick, 2008)'
_diffrn_ambient_temperature 123.01(10)
_diffrn_detector_area_resol_mean 10.3953
_diffrn_measured_fraction_theta_full 0.996
_diffrn_measured_fraction_theta_max 0.996
_diffrn_measurement_device_type 'SuperNova, Dual, Cu at zero, Atlas'
_diffrn_measurement_method '\w scans'
_diffrn_orient_matrix_UB_11 0.0365437000
_diffrn_orient_matrix_UB_12 -0.1103420000
_diffrn_orient_matrix_UB_13 0.0131650000
_diffrn_orient_matrix_UB_21 -0.0835673000
_diffrn_orient_matrix_UB_22 -0.0487482000
_diffrn_orient_matrix_UB_23 -0.0091026000
_diffrn_orient_matrix_UB_31 0.0019730000
_diffrn_orient_matrix_UB_32 -0.0187922000
_diffrn_orient_matrix_UB_33 -0.0537392000
_diffrn_radiation_monochromator mirror
_diffrn_radiation_type CuK\a
_diffrn_radiation_wavelength 1.54184
_diffrn_reflns_av_R_equivalents 0.0246
_diffrn_reflns_av_unetI/netI 0.0358
_diffrn_reflns_limit_h_max 35
_diffrn_reflns_limit_h_min -24
_diffrn_reflns_limit_k_max 15
_diffrn_reflns_limit_k_min -13
_diffrn_reflns_limit_l_max 20
_diffrn_reflns_limit_l_min -20
_diffrn_reflns_number 20782
_diffrn_reflns_theta_full 67.684
_diffrn_reflns_theta_max 66.999
_diffrn_reflns_theta_min 3.668
_diffrn_source 'SuperNova (Cu) X-ray Source'
_exptl_absorpt_coefficient_mu 2.116
_exptl_absorpt_correction_T_max 0.856
_exptl_absorpt_correction_T_min 0.724
_exptl_absorpt_correction_type analytical
_exptl_absorpt_process_details
;
CrysAlisPro, Agilent Technologies,
Version 1.171.36.28 (release 01-02-2013 CrysAlis171 .NET)
(compiled Feb  1 2013,16:14:44)
Analytical numeric absorption correction using a multifaceted crystal
            model based on expressions derived by R.C. Clark & J.S. Reid.
(Clark, R. C. & Reid, J. S. (1995). Acta Cryst. A51, 887-897)
;
_exptl_crystal_colour violet
_exptl_crystal_colour_primary violet
_exptl_crystal_density_diffrn 1.688
_exptl_crystal_description
;
;
_exptl_crystal_F_000 3040
_exptl_crystal_size_max 0.189
_exptl_crystal_size_mid 0.1649
_exptl_crystal_size_min 0.0908
_refine_diff_density_max 0.487
_refine_diff_density_min -0.477
_refine_diff_density_rms 0.057
_refine_ls_extinction_method none
_refine_ls_goodness_of_fit_ref 1.024
_refine_ls_hydrogen_treatment constr
_refine_ls_matrix_type full
_refine_ls_number_parameters 911
_refine_ls_number_reflns 10654
_refine_ls_number_restraints 114
_refine_ls_restrained_S_all 1.027
_refine_ls_R_factor_all 0.0443
_refine_ls_R_factor_gt 0.0362
_refine_ls_shift/su_max 0.001
_refine_ls_shift/su_mean 0.000
_refine_ls_structure_factor_coef Fsqd
_refine_ls_weighting_details 'w=1/[\s^2^(Fo^2^)+(0.0557P)^2^+0.6129P] where P=(Fo^2^+2Fc^2^)/3'
_refine_ls_weighting_scheme calc
_refine_ls_wR_factor_gt 0.0937
_refine_ls_wR_factor_ref 0.1000
_reflns_Friedel_coverage 0.000
_reflns_number_gt 8944
_reflns_number_total 10654
_reflns_threshold_expression 'I > 2\s(I)'
_cod_data_source_file ic402954p_si_003.cif
_cod_data_source_block im01-109-red
_cod_database_code 4337591
_shelxl_version_number 2013-3
_chemical_oxdiff_formula 'C28 H15 N4 O4 F12 Cu1'
_shelx_space_group_comment
;
The symmetry employed for this shelxl refinement is uniquely defined
by the following loop, which should always be used as a source of
symmetry information in preference to the above space-group names.
They are only intended as comments.
;
_reflns_odcompleteness_completeness 98.96
_reflns_odcompleteness_iscentric 1
_reflns_odcompleteness_theta 69.95
_olex2_refinement_description
;
1. Fixed Uiso
 At 1.2 times of:
  All C(H) groups
2. Restrained distances
 F5BB-C27B = F5BA-C27B = F4BB-C27B = F4BA-C27B = F6BA-C27B = F6BB-C27B
 1.33 with sigma of 0.01
3. Uiso/Uaniso restraints and constraints
F4BA \\sim F4BB \\sim F6BA \\sim F6BB \\sim F5BB \\sim F5BA: within 1.7A with
sigma of 0.02 and sigma for terminal atoms of 0.04
C28A \\sim F9A \\sim F8A \\sim F7A: within 1.2A with sigma of 0.005 and sigma
for terminal atoms of 0.01
C23B \\sim F1B \\sim F2B \\sim F3B: within 1.7A with sigma of 0.005 and sigma
for terminal atoms of 0.01
Uanis(F6BA) \\sim Ueq, Uanis(F6BB) \\sim Ueq, Uanis(F4BA) \\sim Ueq,
Uanis(F4BB) \\sim Ueq, Uanis(F5BA) \\sim Ueq, Uanis(F5BB) \\sim Ueq: with sigma
of 0.02 and sigma for terminal atoms of 0.04
Uanis(F7A) \\sim Ueq, Uanis(F8A) \\sim Ueq, Uanis(F9A) \\sim Ueq: with sigma of
0.03 and sigma for terminal atoms of 0.05
Uanis(F2B) \\sim Ueq, Uanis(F1B) \\sim Ueq, Uanis(F3B) \\sim Ueq: with sigma of
0.03 and sigma for terminal atoms of 0.05
4. Others
 Sof(F5BB)=Sof(F6BB)=Sof(F4BB)=1-FVAR(1)
 Sof(F4BA)=Sof(F5BA)=Sof(F6BA)=FVAR(1)
5.a Aromatic/amide H refined with riding coordinates:
 C25A(H25A), C19A(H19A), C19B(H19B), C21B(H21B), C6B(H6B), C20A(H20A),
 C6A(H6A), C20B(H20B), C16B(H16B), C18B(H18B), C30B(H30B), C14A(H14A),
 C25B(H25B), C7B(H7B), C14B(H14B), C13A(H13A), C15A(H15A), C7A(H7A), C12A(H12A),
  C13B(H13B), C16A(H16A), C30A(H30A), C9B(H9B), C12B(H12B), C21A(H21A),
 C8A(H8A), C9A(H9A), C15B(H15B), C8B(H8B), C18A(H18A)
;

loop_
_space_group_symop_operation_xyz
'x, y, z'
'-x+1/2, y+1/2, -z+1/2'
'-x, -y, -z'
'x-1/2, -y-1/2, z-1/2'

loop_
_atom_site_label
_atom_site_type_symbol
_atom_site_fract_x
_atom_site_fract_y
_atom_site_fract_z
_atom_site_U_iso_or_equiv
_atom_site_adp_type
_atom_site_occupancy
_atom_site_site_symmetry_order
_atom_site_calc_flag
_atom_site_refinement_flags_posn
_atom_site_refinement_flags_adp
_atom_site_refinement_flags_occupancy
_atom_site_disorder_assembly
_atom_site_disorder_group
Cu1A Cu 0.14036(2) 0.68953(2) 0.37761(2) 0.02494(8) Uani 1 1 d . . . . .
Cu1B Cu 0.35395(2) 0.36339(2) 0.61149(2) 0.02424(8) Uani 1 1 d . . . . .
O4B O 0.36132(5) 0.29381(11) 0.72011(8) 0.0282(3) Uani 1 1 d . . . . .
O4A O 0.13491(5) 0.76027(11) 0.27123(8) 0.0289(3) Uani 1 1 d . . . . .
O1B O 0.36721(5) 0.19802(12) 0.56199(9) 0.0319(3) Uani 1 1 d . . . . .
O3B O 0.34894(6) 0.51634(11) 0.68044(8) 0.0303(3) Uani 1 1 d . . . . .
O2A O 0.06919(5) 0.68890(12) 0.33411(9) 0.0289(3) Uani 1 1 d . . . . .
O2B O 0.42440(5) 0.37678(12) 0.65489(9) 0.0305(3) Uani 1 1 d . . . . .
F6A F -0.03752(5) 0.83262(12) 0.23436(9) 0.0460(3) Uani 1 1 d . . . . .
F5A F -0.03224(5) 0.67439(12) 0.28466(10) 0.0457(3) Uani 1 1 d . . . . .
O3A O 0.14031(6) 0.53542(12) 0.30677(9) 0.0319(3) Uani 1 1 d . . . . .
O1A O 0.13458(5) 0.84768(12) 0.44136(9) 0.0326(3) Uani 1 1 d . . . . .
N4B N 0.33843(6) 0.45380(13) 0.50764(10) 0.0244(3) Uani 1 1 d . . . . .
F4A F -0.00612(5) 0.70718(14) 0.18696(8) 0.0506(4) Uani 1 1 d . . . . .
N22B N 0.28311(6) 0.33311(14) 0.55926(10) 0.0248(3) Uani 1 1 d . . . . .
N22A N 0.21194(6) 0.71220(13) 0.42857(10) 0.0253(3) Uani 1 1 d . . . . .
N4A N 0.15424(6) 0.59860(13) 0.48024(10) 0.0253(3) Uani 1 1 d . . . . .
N2A N 0.21975(6) 0.56832(14) 0.61018(10) 0.0276(4) Uani 1 1 d . . . . .
N2B N 0.27257(6) 0.47715(14) 0.37671(10) 0.0262(3) Uani 1 1 d . . . . .
N1A N 0.18890(6) 0.51260(14) 0.63667(10) 0.0273(4) Uani 1 1 d . . . . .
C25A C 0.05076(8) 0.86857(18) 0.35629(13) 0.0309(4) Uani 1 1 d . . . . .
H25A H 0.0251 0.9191 0.3399 0.037 Uiso 1 1 calc R . . . .
C26B C 0.45580(8) 0.30389(19) 0.67289(13) 0.0334(5) Uani 1 1 d . . . . .
C19A C 0.30974(8) 0.74639(18) 0.51898(14) 0.0328(5) Uani 1 1 d . . . . .
H19A H 0.3434 0.7577 0.5496 0.039 Uiso 1 1 calc R . . . .
N1B N 0.30269(6) 0.53299(14) 0.34889(10) 0.0266(3) Uani 1 1 d . . . . .
C31A C 0.11091(7) 0.72203(17) 0.19987(12) 0.0265(4) Uani 1 1 d . . . . .
C19B C 0.18491(8) 0.29889(18) 0.47173(13) 0.0314(4) Uani 1 1 d . . . . .
H19B H 0.1511 0.2881 0.4423 0.038 Uiso 1 1 calc R . . . .
C11A C 0.20883(8) 0.48527(17) 0.72362(12) 0.0288(4) Uani 1 1 d . . . . .
C21B C 0.25749(8) 0.27005(16) 0.59047(12) 0.0284(4) Uani 1 1 d . . . . .
H21B H 0.2736 0.2374 0.6430 0.034 Uiso 1 1 calc R . . . .
C6B C 0.41190(8) 0.55828(18) 0.53940(13) 0.0333(5) Uani 1 1 d . . . . .
H6B H 0.4242 0.5325 0.5949 0.040 Uiso 1 1 calc R . . . .
C20A C 0.28720(8) 0.79145(18) 0.44075(14) 0.0327(5) Uani 1 1 d . . . . .
H20A H 0.3051 0.8345 0.4173 0.039 Uiso 1 1 calc R . . . .
C29A C 0.11672(7) 0.53293(17) 0.23084(13) 0.0283(4) Uani 1 1 d . . . . .
C3B C 0.29258(7) 0.44129(15) 0.45378(12) 0.0244(4) Uani 1 1 d . . . . .
C31B C 0.38475(7) 0.33513(17) 0.79065(12) 0.0269(4) Uani 1 1 d . . . . .
C5B C 0.36646(8) 0.52485(16) 0.48419(12) 0.0261(4) Uani 1 1 d . . . . .
C26A C 0.04170(7) 0.76918(18) 0.32119(12) 0.0289(4) Uani 1 1 d . . . . .
C6A C 0.07889(8) 0.49941(18) 0.44608(13) 0.0333(5) Uani 1 1 d . . . . .
H6A H 0.0666 0.5290 0.3917 0.040 Uiso 1 1 calc R . . . .
C20B C 0.20847(8) 0.25130(18) 0.54858(13) 0.0316(4) Uani 1 1 d . . . . .
H20B H 0.1911 0.2065 0.5720 0.038 Uiso 1 1 calc R . . . .
C16B C 0.23627(8) 0.59952(18) 0.22709(13) 0.0313(4) Uani 1 1 d . . . . .
H16B H 0.2184 0.6149 0.2612 0.038 Uiso 1 1 calc R . . . .
C29B C 0.37139(8) 0.52259(16) 0.75637(12) 0.0274(4) Uani 1 1 d . . . . .
C18B C 0.21125(8) 0.36258(16) 0.43808(13) 0.0282(4) Uani 1 1 d . . . . .
H18B H 0.1960 0.3955 0.3854 0.034 Uiso 1 1 calc R . . . .
C30B C 0.39257(8) 0.44028(17) 0.81323(12) 0.0286(4) Uani 1 1 d . . . . .
H30B H 0.4128 0.4577 0.8688 0.034 Uiso 1 1 calc R . . . .
C14A C 0.24863(9) 0.43768(18) 0.89118(13) 0.0350(5) Uani 1 1 d . . . . .
H14A H 0.2622 0.4206 0.9487 0.042 Uiso 1 1 calc R . . . .
C25B C 0.45155(8) 0.19976(19) 0.64771(14) 0.0364(5) Uani 1 1 d . . . . .
H25B H 0.4796 0.1559 0.6676 0.044 Uiso 1 1 calc R . . . .
C7B C 0.43915(9) 0.6287(2) 0.51376(15) 0.0397(5) Uani 1 1 d . . . . .
H7B H 0.4703 0.6501 0.5516 0.048 Uiso 1 1 calc R . . . .
C14B C 0.24259(8) 0.59735(18) 0.09257(13) 0.0332(5) Uani 1 1 d . . . . .
H14B H 0.2290 0.6123 0.0346 0.040 Uiso 1 1 calc R . . . .
C13A C 0.20368(9) 0.4867(2) 0.85821(14) 0.0401(5) Uani 1 1 d . . . . .
H13A H 0.1867 0.5039 0.8934 0.048 Uiso 1 1 calc R . . . .
C15A C 0.27371(8) 0.41362(18) 0.84044(13) 0.0334(5) Uani 1 1 d . . . . .
H15A H 0.3047 0.3805 0.8634 0.040 Uiso 1 1 calc R . . . .
C7A C 0.05115(9) 0.4281(2) 0.46939(15) 0.0413(5) Uani 1 1 d . . . . .
H7A H 0.0197 0.4091 0.4311 0.050 Uiso 1 1 calc R . . . .
C12A C 0.18333(9) 0.5109(2) 0.77390(14) 0.0370(5) Uani 1 1 d . . . . .
H12A H 0.1524 0.5444 0.7510 0.044 Uiso 1 1 calc R . . . .
C13B C 0.28863(8) 0.55298(19) 0.12714(13) 0.0348(5) Uani 1 1 d . . . . .
H13B H 0.3063 0.5370 0.0928 0.042 Uiso 1 1 calc R . . . .
C16A C 0.25398(8) 0.43756(17) 0.75612(13) 0.0299(4) Uani 1 1 d . . . . .
H16A H 0.2713 0.4213 0.7213 0.036 Uiso 1 1 calc R . . . .
C10A C 0.14252(8) 0.48274(16) 0.58291(13) 0.0278(4) Uani 1 1 d . . . . .
C17A C 0.23358(7) 0.67015(16) 0.50529(12) 0.0256(4) Uani 1 1 d . . . . .
C24A C 0.09637(8) 0.89905(17) 0.41559(12) 0.0285(4) Uani 1 1 d . . . . .
C30A C 0.09962(8) 0.61835(17) 0.17557(12) 0.0286(4) Uani 1 1 d . . . . .
H30A H 0.0795 0.6040 0.1193 0.034 Uiso 1 1 calc R . . . .
C10B C 0.34853(8) 0.56674(16) 0.40177(12) 0.0266(4) Uani 1 1 d . . . . .
C9B C 0.37632(8) 0.63953(17) 0.37737(13) 0.0328(5) Uani 1 1 d . . . . .
H9B H 0.3641 0.6685 0.3228 0.039 Uiso 1 1 calc R . . . .
C12B C 0.30901(8) 0.53173(18) 0.21233(13) 0.0325(5) Uani 1 1 d . . . . .
H12B H 0.3404 0.5009 0.2364 0.039 Uiso 1 1 calc R . . . .
C21A C 0.23832(8) 0.77266(17) 0.39758(13) 0.0295(4) Uani 1 1 d . . . . .
H21A H 0.2229 0.8036 0.3441 0.035 Uiso 1 1 calc R . . . .
C8A C 0.06882(9) 0.3835(2) 0.54896(16) 0.0406(5) Uani 1 1 d . . . . .
H8A H 0.0493 0.3342 0.5642 0.049 Uiso 1 1 calc R . . . .
C9A C 0.11408(8) 0.41002(18) 0.60538(14) 0.0339(5) Uani 1 1 d . . . . .
H9A H 0.1259 0.3791 0.6593 0.041 Uiso 1 1 calc R . . . .
C15B C 0.21646(8) 0.61993(18) 0.14189(13) 0.0329(5) Uani 1 1 d . . . . .
H15B H 0.1848 0.6495 0.1176 0.040 Uiso 1 1 calc R . . . .
C17B C 0.26027(7) 0.37666(15) 0.48347(12) 0.0249(4) Uani 1 1 d . . . . .
C5A C 0.12524(8) 0.52855(16) 0.50213(12) 0.0274(4) Uani 1 1 d . . . . .
C3A C 0.20030(8) 0.60739(16) 0.53400(12) 0.0259(4) Uani 1 1 d . . . . .
C8B C 0.42140(9) 0.66882(19) 0.43291(15) 0.0377(5) Uani 1 1 d . . . . .
H8B H 0.4407 0.7169 0.4161 0.045 Uiso 1 1 calc R . . . .
C18A C 0.28237(8) 0.68441(17) 0.55198(13) 0.0298(4) Uani 1 1 d . . . . .
H18A H 0.2970 0.6527 0.6053 0.036 Uiso 1 1 calc R . . . .
C11B C 0.28261(8) 0.55629(16) 0.26120(12) 0.0268(4) Uani 1 1 d . . . . .
C27A C -0.00915(8) 0.7464(2) 0.25644(14) 0.0354(5) Uani 1 1 d . . . . .
F11A F 0.06378(6) 0.77349(12) 0.05933(8) 0.0525(4) Uani 1 1 d . . . . .
F8B F 0.36913(5) 0.71112(10) 0.73906(8) 0.0358(3) Uani 1 1 d . . . . .
F3B F 0.36981(6) 0.00289(12) 0.51403(10) 0.0512(4) Uani 1 1 d . U . . .
F2A F 0.06032(5) 1.03772(11) 0.46778(9) 0.0433(3) Uani 1 1 d . . . . .
F3A F 0.13828(6) 1.02595(12) 0.51935(9) 0.0484(4) Uani 1 1 d . . . . .
F8A F 0.11862(6) 0.34514(11) 0.24681(9) 0.0502(4) Uani 1 1 d . U . . .
F10B F 0.43528(7) 0.29082(13) 0.93114(9) 0.0611(5) Uani 1 1 d . . . . .
F11B F 0.36657(7) 0.21204(13) 0.87614(10) 0.0542(4) Uani 1 1 d . . . . .
F12A F 0.07713(6) 0.89189(11) 0.15373(9) 0.0463(3) Uani 1 1 d . . . . .
F12B F 0.42507(6) 0.17125(12) 0.83812(9) 0.0496(4) Uani 1 1 d . . . . .
F10A F 0.13555(6) 0.83910(13) 0.11894(10) 0.0535(4) Uani 1 1 d . . . . .
F1B F 0.44653(7) 0.01771(14) 0.54729(13) 0.0675(5) Uani 1 1 d . U . . .
F9B F 0.33507(8) 0.64592(12) 0.81770(12) 0.0640(5) Uani 1 1 d . . . . .
F1A F 0.10219(5) 1.08374(11) 0.39476(9) 0.0410(3) Uani 1 1 d . . . . .
F9A F 0.06027(6) 0.40917(12) 0.14283(11) 0.0581(4) Uani 1 1 d . U . . .
F2B F 0.41691(8) -0.02316(13) 0.63905(11) 0.0697(5) Uani 1 1 d . U . . .
F7A F 0.13233(8) 0.40626(13) 0.14301(12) 0.0660(5) Uani 1 1 d . U . . .
F4BA F 0.5028(6) 0.3787(16) 0.8048(6) 0.048(2) Uani 0.57(4) 1 d D U P A 1
F7B F 0.41313(7) 0.65235(12) 0.85976(9) 0.0600(5) Uani 1 1 d . . . . .
F5BB F 0.5429(4) 0.2820(11) 0.7409(11) 0.055(2) Uani 0.43(4) 1 d D U P A 2
F6BB F 0.5151(5) 0.4365(6) 0.7055(8) 0.062(3) Uani 0.43(4) 1 d D U P A 2
C23A C 0.09911(8) 1.01261(18) 0.45011(13) 0.0338(5) Uani 1 1 d . . . . .
C24B C 0.40726(8) 0.15491(18) 0.59345(13) 0.0302(4) Uani 1 1 d . . . . .
C28A C 0.10695(9) 0.42142(18) 0.19094(14) 0.0348(5) Uani 1 1 d . . . . .
C32A C 0.09568(9) 0.80682(17) 0.13199(13) 0.0325(5) Uani 1 1 d . . . . .
C23B C 0.41033(9) 0.0370(2) 0.57276(15) 0.0385(5) Uani 1 1 d . . . . .
C32B C 0.40400(9) 0.25273(18) 0.85996(13) 0.0354(5) Uani 1 1 d . . . . .
C28B C 0.37298(9) 0.63462(18) 0.79364(14) 0.0359(5) Uani 1 1 d . . . . .
C27B C 0.50514(9) 0.3430(2) 0.73391(16) 0.0486(7) Uani 1 1 d D . . . .
F5BA F 0.5377(5) 0.2639(13) 0.7597(14) 0.088(4) Uani 0.57(4) 1 d D U P A 1
F4BB F 0.4997(8) 0.358(3) 0.8062(8) 0.059(5) Uani 0.43(4) 1 d D U P A 2
F6BA F 0.5235(6) 0.4218(11) 0.7070(6) 0.087(3) Uani 0.57(4) 1 d D U P A 1

loop_
_atom_site_aniso_label
_atom_site_aniso_U_11
_atom_site_aniso_U_22
_atom_site_aniso_U_33
_atom_site_aniso_U_23
_atom_site_aniso_U_13
_atom_site_aniso_U_12
Cu1A 0.02625(15) 0.02726(16) 0.02015(14) 0.00281(11) 0.00733(11) 0.00062(11)
Cu1B 0.02654(15) 0.02619(16) 0.01907(14) 0.00042(11) 0.00745(11) 0.00001(11)
O4B 0.0340(7) 0.0261(7) 0.0222(7) -0.0001(6) 0.0078(6) -0.0024(6)
O4A 0.0347(8) 0.0264(7) 0.0232(7) 0.0022(6) 0.0080(6) -0.0023(6)
O1B 0.0304(8) 0.0317(8) 0.0291(7) -0.0047(6) 0.0059(6) 0.0032(6)
O3B 0.0392(8) 0.0284(7) 0.0219(7) -0.0008(6) 0.0098(6) 0.0051(6)
O2A 0.0268(7) 0.0301(8) 0.0277(7) 0.0021(6) 0.0078(6) -0.0004(6)
O2B 0.0286(7) 0.0327(8) 0.0291(7) -0.0011(6) 0.0096(6) -0.0009(6)
F6A 0.0289(7) 0.0472(8) 0.0500(8) 0.0085(7) 0.0009(6) 0.0037(6)
F5A 0.0337(7) 0.0465(8) 0.0537(8) 0.0045(7) 0.0126(6) -0.0090(6)
O3A 0.0406(8) 0.0270(7) 0.0264(7) 0.0020(6) 0.0108(6) 0.0056(6)
O1A 0.0290(8) 0.0328(8) 0.0314(7) -0.0034(6) 0.0058(6) 0.0036(6)
N4B 0.0298(8) 0.0232(8) 0.0208(7) -0.0021(6) 0.0102(7) -0.0017(7)
F4A 0.0401(8) 0.0749(11) 0.0285(7) -0.0097(7) 0.0034(6) -0.0025(7)
N22B 0.0281(8) 0.0265(8) 0.0210(8) -0.0007(7) 0.0104(7) 0.0012(7)
N22A 0.0274(8) 0.0255(8) 0.0238(8) 0.0011(7) 0.0106(7) 0.0023(7)
N4A 0.0293(9) 0.0247(8) 0.0218(8) 0.0014(7) 0.0095(7) 0.0005(7)
N2A 0.0309(9) 0.0283(9) 0.0246(8) 0.0026(7) 0.0114(7) 0.0016(7)
N2B 0.0299(8) 0.0267(9) 0.0232(8) 0.0039(7) 0.0113(7) 0.0010(7)
N1A 0.0304(9) 0.0290(9) 0.0220(8) 0.0043(7) 0.0090(7) 0.0016(7)
C25A 0.0283(10) 0.0314(11) 0.0293(10) 0.0032(9) 0.0065(8) 0.0063(9)
C26B 0.0280(11) 0.0439(13) 0.0277(10) -0.0065(9) 0.0097(9) 0.0000(9)
C19A 0.0285(10) 0.0342(11) 0.0366(11) -0.0024(9) 0.0132(9) -0.0001(9)
N1B 0.0285(8) 0.0287(9) 0.0224(8) 0.0046(7) 0.0094(7) 0.0000(7)
C31A 0.0271(10) 0.0297(10) 0.0238(9) 0.0051(8) 0.0109(8) 0.0026(8)
C19B 0.0285(10) 0.0335(11) 0.0329(11) -0.0021(9) 0.0123(9) -0.0017(9)
C11A 0.0352(11) 0.0286(10) 0.0220(9) 0.0023(8) 0.0101(8) -0.0015(9)
C21B 0.0369(11) 0.0259(10) 0.0243(9) 0.0017(8) 0.0137(8) 0.0003(8)
C6B 0.0379(12) 0.0319(11) 0.0261(10) -0.0003(9) 0.0074(9) -0.0078(9)
C20A 0.0334(11) 0.0333(11) 0.0353(11) 0.0010(9) 0.0173(9) -0.0016(9)
C29A 0.0296(10) 0.0293(10) 0.0291(10) -0.0010(8) 0.0144(8) -0.0014(8)
C3B 0.0303(10) 0.0214(9) 0.0225(9) -0.0023(7) 0.0110(8) 0.0017(8)
C31B 0.0274(10) 0.0315(10) 0.0215(9) 0.0024(8) 0.0089(8) -0.0001(8)
C5B 0.0320(10) 0.0235(10) 0.0243(9) -0.0011(8) 0.0122(8) 0.0003(8)
C26A 0.0270(10) 0.0365(11) 0.0229(9) 0.0053(8) 0.0092(8) -0.0004(9)
C6A 0.0348(11) 0.0337(11) 0.0277(10) 0.0050(9) 0.0074(9) -0.0050(9)
C20B 0.0361(11) 0.0320(11) 0.0308(10) -0.0007(9) 0.0170(9) -0.0039(9)
C16B 0.0344(11) 0.0339(11) 0.0281(10) 0.0007(9) 0.0145(9) 0.0009(9)
C29B 0.0313(10) 0.0278(10) 0.0259(10) -0.0021(8) 0.0140(8) -0.0029(8)
C18B 0.0298(10) 0.0277(10) 0.0270(10) 0.0020(8) 0.0105(8) 0.0020(8)
C30B 0.0311(10) 0.0324(11) 0.0210(9) -0.0020(8) 0.0083(8) -0.0023(8)
C14A 0.0401(12) 0.0400(12) 0.0215(9) 0.0042(9) 0.0074(9) -0.0067(10)
C25B 0.0299(11) 0.0383(12) 0.0355(11) -0.0075(10) 0.0060(9) 0.0079(9)
C7B 0.0376(12) 0.0415(13) 0.0350(11) -0.0001(10) 0.0078(10) -0.0127(10)
C14B 0.0367(11) 0.0380(11) 0.0225(9) 0.0056(9) 0.0084(8) -0.0041(9)
C13A 0.0439(13) 0.0524(14) 0.0278(10) 0.0024(10) 0.0180(10) 0.0029(11)
C15A 0.0318(11) 0.0368(12) 0.0279(10) 0.0042(9) 0.0070(9) -0.0007(9)
C7A 0.0369(12) 0.0424(13) 0.0380(12) 0.0059(10) 0.0065(10) -0.0089(10)
C12A 0.0381(12) 0.0437(13) 0.0300(11) 0.0067(10) 0.0136(9) 0.0097(10)
C13B 0.0386(12) 0.0428(12) 0.0264(10) 0.0020(9) 0.0162(9) 0.0014(10)
C16A 0.0330(11) 0.0303(10) 0.0278(10) 0.0018(8) 0.0130(8) -0.0003(9)
C10A 0.0326(10) 0.0239(10) 0.0265(9) 0.0017(8) 0.0107(8) 0.0029(8)
C17A 0.0299(10) 0.0249(9) 0.0226(9) -0.0010(8) 0.0106(8) 0.0026(8)
C24A 0.0332(11) 0.0291(10) 0.0234(9) 0.0016(8) 0.0109(8) 0.0009(9)
C30A 0.0310(10) 0.0321(11) 0.0224(9) 0.0010(8) 0.0094(8) -0.0017(9)
C10B 0.0311(10) 0.0240(10) 0.0251(9) -0.0010(8) 0.0110(8) 0.0003(8)
C9B 0.0384(12) 0.0311(11) 0.0290(10) 0.0050(9) 0.0127(9) -0.0006(9)
C12B 0.0324(11) 0.0360(11) 0.0297(10) 0.0039(9) 0.0123(9) 0.0034(9)
C21A 0.0358(11) 0.0281(10) 0.0265(9) 0.0031(8) 0.0138(9) 0.0024(9)
C8A 0.0397(12) 0.0376(12) 0.0440(13) 0.0095(11) 0.0152(10) -0.0076(10)
C9A 0.0385(12) 0.0325(11) 0.0304(10) 0.0088(9) 0.0126(9) 0.0010(9)
C15B 0.0302(11) 0.0385(12) 0.0272(10) 0.0057(9) 0.0073(8) 0.0042(9)
C17B 0.0306(10) 0.0227(9) 0.0231(9) -0.0006(8) 0.0120(8) 0.0027(8)
C5A 0.0326(10) 0.0245(10) 0.0252(9) 0.0005(8) 0.0111(8) 0.0006(8)
C3A 0.0319(10) 0.0228(9) 0.0229(9) -0.0013(8) 0.0101(8) 0.0036(8)
C8B 0.0406(12) 0.0337(11) 0.0407(12) 0.0008(10) 0.0174(10) -0.0101(10)
C18A 0.0297(10) 0.0310(11) 0.0262(10) 0.0018(8) 0.0076(8) 0.0030(8)
C11B 0.0317(10) 0.0257(10) 0.0218(9) 0.0036(8) 0.0085(8) -0.0019(8)
C27A 0.0293(11) 0.0428(12) 0.0311(11) 0.0041(10) 0.0078(9) -0.0012(10)
F11A 0.0729(11) 0.0428(8) 0.0251(6) 0.0049(6) -0.0009(7) 0.0029(7)
F8B 0.0459(7) 0.0269(6) 0.0345(6) 0.0018(5) 0.0148(6) -0.0007(5)
F3B 0.0497(8) 0.0371(7) 0.0547(9) -0.0162(7) 0.0057(7) 0.0020(6)
F2A 0.0458(8) 0.0425(8) 0.0448(7) -0.0077(6) 0.0206(6) 0.0077(6)
F3A 0.0466(8) 0.0413(8) 0.0387(7) -0.0107(6) -0.0055(6) 0.0079(6)
F8A 0.0717(10) 0.0282(7) 0.0448(8) 0.0031(6) 0.0150(7) -0.0043(7)
F10B 0.0841(12) 0.0466(9) 0.0266(7) 0.0053(6) -0.0092(7) -0.0030(8)
F11B 0.0697(10) 0.0472(8) 0.0553(9) 0.0207(7) 0.0342(8) 0.0003(8)
F12A 0.0608(9) 0.0363(7) 0.0377(7) 0.0052(6) 0.0136(6) 0.0181(7)
F12B 0.0576(9) 0.0439(8) 0.0407(7) 0.0075(6) 0.0108(7) 0.0208(7)
F10A 0.0627(10) 0.0486(8) 0.0611(9) 0.0236(8) 0.0368(8) 0.0021(8)
F1B 0.0562(10) 0.0531(10) 0.1046(14) -0.0342(10) 0.0433(10) 0.0006(8)
F9B 0.1032(14) 0.0399(8) 0.0836(12) -0.0109(8) 0.0750(12) -0.0006(9)
F1A 0.0409(7) 0.0327(7) 0.0459(7) 0.0057(6) 0.0121(6) -0.0002(6)
F9A 0.0507(9) 0.0389(8) 0.0649(10) -0.0112(7) -0.0012(8) -0.0065(7)
F2B 0.1007(15) 0.0386(8) 0.0561(10) 0.0109(8) 0.0135(10) 0.0123(9)
F7A 0.1018(14) 0.0415(8) 0.0866(12) -0.0179(9) 0.0718(12) -0.0096(9)
F4BA 0.030(3) 0.060(4) 0.045(3) -0.023(2) 0.003(2) -0.004(3)
F7B 0.0938(13) 0.0343(8) 0.0296(7) -0.0044(6) -0.0026(8) -0.0106(8)
F5BB 0.023(3) 0.060(4) 0.078(5) -0.029(3) 0.013(3) 0.001(2)
F6BB 0.037(4) 0.038(6) 0.102(6) -0.014(3) 0.017(3) -0.022(2)
C23A 0.0331(11) 0.0364(12) 0.0267(10) -0.0004(9) 0.0053(9) 0.0037(9)
C24B 0.0350(11) 0.0318(11) 0.0241(9) -0.0020(8) 0.0113(9) 0.0028(9)
C28A 0.0430(13) 0.0299(11) 0.0333(11) -0.0004(9) 0.0164(10) -0.0013(10)
C32A 0.0420(12) 0.0302(11) 0.0245(10) 0.0027(9) 0.0116(9) 0.0010(9)
C23B 0.0384(12) 0.0354(12) 0.0388(12) -0.0028(10) 0.0112(10) 0.0056(10)
C32B 0.0447(13) 0.0318(11) 0.0253(10) 0.0033(9) 0.0082(9) 0.0010(10)
C28B 0.0513(14) 0.0320(11) 0.0279(10) -0.0034(9) 0.0187(10) -0.0011(10)
C27B 0.0295(12) 0.0611(17) 0.0514(15) -0.0235(14) 0.0106(11) 0.0025(12)
F5BA 0.028(3) 0.098(6) 0.107(8) -0.059(5) -0.011(3) 0.016(4)
F4BB 0.042(4) 0.093(13) 0.033(4) -0.026(4) 0.006(3) -0.019(5)
F6BA 0.043(4) 0.155(9) 0.066(4) -0.020(4) 0.025(3) -0.040(4)

loop_
_atom_type_symbol
_atom_type_description
_atom_type_scat_dispersion_real
_atom_type_scat_dispersion_imag
_atom_type_scat_source
C C 0.0181 0.0091 'International Tables Vol C Tables 4.2.6.8 and 6.1.1.4'
H H 0.0000 0.0000 'International Tables Vol C Tables 4.2.6.8 and 6.1.1.4'
F F 0.0727 0.0534 'International Tables Vol C Tables 4.2.6.8 and 6.1.1.4'
N N 0.0311 0.0180 'International Tables Vol C Tables 4.2.6.8 and 6.1.1.4'
O O 0.0492 0.0322 'International Tables Vol C Tables 4.2.6.8 and 6.1.1.4'
Cu Cu -1.9646 0.5888 'International Tables Vol C Tables 4.2.6.8 and 6.1.1.4'

loop_
_exptl_crystal_face_index_h
_exptl_crystal_face_index_k
_exptl_crystal_face_index_l
_exptl_crystal_face_perp_dist
_exptl_oxdiff_crystal_face_indexfrac_h
_exptl_oxdiff_crystal_face_indexfrac_k
_exptl_oxdiff_crystal_face_indexfrac_l
_exptl_oxdiff_crystal_face_x
_exptl_oxdiff_crystal_face_y
_exptl_oxdiff_crystal_face_z
1 -2 -18 0.0763 1.0006 -2.0004 -18.0003 0.0203 0.1777 1.0069
-1 2 18 0.0763 -1.0006 2.0004 18.0003 -0.0203 -0.1777 -1.0069
-9 -5 2 0.0985 -8.9989 -5.0007 1.9972 0.2492 0.9776 -0.0311
9 5 -4 0.0830 8.9990 5.0006 -3.9973 -0.2755 -0.9594 0.1386
-7 7 3 0.0374 -6.9993 7.0002 2.9978 -0.9887 0.2164 -0.3065
7 -7 -2 0.0509 6.9993 -7.0002 -1.9977 1.0019 -0.2255 0.2527
5 -6 7 0.0541 4.9992 -6.0000 7.0019 0.9369 -0.1890 -0.2537
-3 4 -13 0.0745 -2.9991 3.9999 -13.0015 -0.7221 0.1740 0.6176
7 -6 -8 0.0591 6.9995 -6.0002 -7.9980 0.8126 -0.2196 0.5564
0 -1 18 0.0810 -0.0007 -0.9997 18.0006 0.3473 -0.1151 -0.9486
11 -2 -1 0.0693 10.9987 -1.9997 -0.9964 0.6095 -0.8126 0.1128
5 7 -3 0.0738 4.9995 7.0006 -2.9985 -0.6292 -0.7318 0.0394
-10 -2 9 0.1137 -9.9991 -2.0004 8.9971 -0.0262 0.8512 -0.4656
-7 -3 -10 0.1092 -6.9987 -3.0007 -10.0026 -0.0563 0.8222 0.5801
0 -7 10 0.0771 -0.0004 -7.0003 10.0004 0.9041 0.2502 -0.4059
1 -8 0 0.0781 1.0000 -8.0005 0.0004 0.9193 0.3064 0.1523
-4 -6 -9 0.0983 -3.9991 -6.0007 -9.0016 0.3975 0.7087 0.5886
7 3 -15 0.1012 6.9997 3.0002 -14.9983 -0.2727 -0.5947 0.7634
7 -6 2 0.0443 6.9991 -6.0000 2.0024 0.9442 -0.3106 0.0190

loop_
_geom_angle_atom_site_label_1
_geom_angle_atom_site_label_2
_geom_angle_atom_site_label_3
_geom_angle
O4A Cu1A O3A 84.34(6)
O4A Cu1A O1A 93.46(6)
O4A Cu1A N4A 169.22(7)
O2A Cu1A O4A 86.71(6)
O2A Cu1A O3A 90.30(6)
O2A Cu1A O1A 85.76(6)
O2A Cu1A N22A 171.19(7)
O2A Cu1A N4A 99.90(6)
O3A Cu1A O1A 175.60(5)
N22A Cu1A O4A 92.89(6)
N22A Cu1A O3A 98.42(6)
N22A Cu1A O1A 85.49(6)
N22A Cu1A N4A 81.88(7)
N4A Cu1A O3A 87.10(6)
N4A Cu1A O1A 95.50(6)
O4B Cu1B O1B 88.84(6)
O4B Cu1B O3B 83.43(5)
O4B Cu1B N4B 169.06(6)
O3B Cu1B O1B 170.93(5)
O2B Cu1B O4B 87.17(6)
O2B Cu1B O1B 85.19(6)
O2B Cu1B O3B 89.69(6)
O2B Cu1B N4B 98.56(7)
O2B Cu1B N22B 172.53(7)
N4B Cu1B O1B 100.88(6)
N4B Cu1B O3B 87.26(6)
N22B Cu1B O4B 93.96(6)
N22B Cu1B O1B 87.45(6)
N22B Cu1B O3B 97.77(6)
N22B Cu1B N4B 81.58(7)
C31B O4B Cu1B 123.37(13)
C31A O4A Cu1A 123.47(13)
C24B O1B Cu1B 119.76(14)
C29B O3B Cu1B 119.51(13)
C26A O2A Cu1A 126.49(14)
C26B O2B Cu1B 128.23(15)
C29A O3A Cu1A 118.45(14)
C24A O1A Cu1A 120.04(14)
C3B N4B Cu1B 112.69(13)
C3B N4B C5B 115.87(17)
C5B N4B Cu1B 131.44(14)
C21B N22B Cu1B 126.13(14)
C21B N22B C17B 118.60(18)
C17B N22B Cu1B 115.17(14)
C17A N22A Cu1A 114.57(14)
C21A N22A Cu1A 126.08(14)
C21A N22A C17A 118.97(18)
C5A N4A Cu1A 131.34(14)
C3A N4A Cu1A 112.57(13)
C3A N4A C5A 116.06(17)
C3A N2A N1A 115.56(17)
C3B N2B N1B 115.42(17)
N2A N1A C11A 114.29(17)
N2A N1A C10A 122.22(16)
C10A N1A C11A 123.47(17)
C26A C25A H25A 118.5
C26A C25A C24A 123.1(2)
C24A C25A H25A 118.5
O2B C26B C25B 130.2(2)
O2B C26B C27B 111.2(2)
C25B C26B C27B 118.5(2)
C20A C19A H19A 120.4
C20A C19A C18A 119.2(2)
C18A C19A H19A 120.4
N2B N1B C10B 122.29(16)
N2B N1B C11B 114.37(16)
C10B N1B C11B 123.32(17)
O4A C31A C30A 130.01(19)
O4A C31A C32A 112.39(18)
C30A C31A C32A 117.48(18)
C20B C19B H19B 120.3
C20B C19B C18B 119.5(2)
C18B C19B H19B 120.3
C12A C11A N1A 119.6(2)
C16A C11A N1A 119.17(19)
C16A C11A C12A 121.17(19)
N22B C21B H21B 118.9
N22B C21B C20B 122.11(19)
C20B C21B H21B 118.9
C5B C6B H6B 119.8
C7B C6B H6B 119.8
C7B C6B C5B 120.3(2)
C19A C20A H20A 120.5
C21A C20A C19A 118.9(2)
C21A C20A H20A 120.5
O3A C29A C30A 128.4(2)
O3A C29A C28A 115.81(19)
C30A C29A C28A 115.68(18)
N4B C3B C17B 116.11(17)
N2B C3B N4B 128.24(19)
N2B C3B C17B 115.64(18)
O4B C31B C30B 129.92(19)
O4B C31B C32B 112.73(19)
C30B C31B C32B 117.24(18)
N4B C5B C6B 121.80(18)
N4B C5B C10B 119.64(18)
C6B C5B C10B 118.56(19)
O2A C26A C25A 130.1(2)
O2A C26A C27A 111.82(19)
C25A C26A C27A 118.1(2)
C7A C6A H6A 119.8
C7A C6A C5A 120.4(2)
C5A C6A H6A 119.8
C19B C20B H20B 120.5
C21B C20B C19B 118.9(2)
C21B C20B H20B 120.5
C15B C16B H16B 120.6
C11B C16B H16B 120.6
C11B C16B C15B 118.8(2)
O3B C29B C30B 128.36(19)
O3B C29B C28B 115.04(19)
C30B C29B C28B 116.45(18)
C19B C18B H18B 120.9
C17B C18B C19B 118.13(19)
C17B C18B H18B 120.9
C31B C30B C29B 121.84(18)
C31B C30B H30B 119.1
C29B C30B H30B 119.1
C13A C14A H14A 120.0
C15A C14A H14A 120.0
C15A C14A C13A 120.0(2)
C26B C25B H25B 118.5
C26B C25B C24B 123.0(2)
C24B C25B H25B 118.5
C6B C7B H7B 119.7
C6B C7B C8B 120.7(2)
C8B C7B H7B 119.7
C13B C14B H14B 119.8
C15B C14B H14B 119.8
C15B C14B C13B 120.33(19)
C14A C13A H13A 119.8
C14A C13A C12A 120.3(2)
C12A C13A H13A 119.8
C14A C15A H15A 119.8
C14A C15A C16A 120.4(2)
C16A C15A H15A 119.8
C6A C7A H7A 119.7
C6A C7A C8A 120.5(2)
C8A C7A H7A 119.7
C11A C12A C13A 119.0(2)
C11A C12A H12A 120.5
C13A C12A H12A 120.5
C14B C13B H13B 120.0
C14B C13B C12B 120.1(2)
C12B C13B H13B 120.0
C11A C16A C15A 119.1(2)
C11A C16A H16A 120.4
C15A C16A H16A 120.4
N1A C10A C9A 122.60(19)
N1A C10A C5A 116.81(18)
C9A C10A C5A 120.6(2)
N22A C17A C3A 114.06(18)
N22A C17A C18A 122.30(19)
C18A C17A C3A 123.63(18)
O1A C24A C25A 128.3(2)
O1A C24A C23A 116.03(19)
C25A C24A C23A 115.62(19)
C31A C30A C29A 122.40(19)
C31A C30A H30A 118.8
C29A C30A H30A 118.8
N1B C10B C5B 116.92(18)
N1B C10B C9B 122.79(18)
C9B C10B C5B 120.28(19)
C10B C9B H9B 120.2
C8B C9B C10B 119.5(2)
C8B C9B H9B 120.2
C13B C12B H12B 120.6
C11B C12B C13B 118.9(2)
C11B C12B H12B 120.6
N22A C21A C20A 122.16(19)
N22A C21A H21A 118.9
C20A C21A H21A 118.9
C7A C8A H8A 119.7
C9A C8A C7A 120.7(2)
C9A C8A H8A 119.7
C10A C9A H9A 120.2
C8A C9A C10A 119.5(2)
C8A C9A H9A 120.2
C16B C15B H15B 119.8
C14B C15B C16B 120.4(2)
C14B C15B H15B 119.8
N22B C17B C3B 113.93(18)
N22B C17B C18B 122.72(19)
C18B C17B C3B 123.35(18)
N4A C5A C6A 121.76(18)
N4A C5A C10A 119.89(19)
C6A C5A C10A 118.34(19)
N4A C3A C17A 116.26(17)
N2A C3A N4A 127.90(19)
N2A C3A C17A 115.83(18)
C7B C8B H8B 119.7
C9B C8B C7B 120.6(2)
C9B C8B H8B 119.7
C19A C18A H18A 120.8
C17A C18A C19A 118.4(2)
C17A C18A H18A 120.8
C16B C11B N1B 118.87(18)
C12B C11B N1B 119.60(19)
C12B C11B C16B 121.49(19)
F6A C27A C26A 113.4(2)
F5A C27A F6A 107.69(19)
F5A C27A F4A 107.1(2)
F5A C27A C26A 110.97(18)
F4A C27A F6A 106.84(18)
F4A C27A C26A 110.49(19)
F2A C23A C24A 112.61(19)
F2A C23A F1A 107.48(18)
F3A C23A C24A 111.61(18)
F3A C23A F2A 107.43(18)
F3A C23A F1A 106.86(19)
F1A C23A C24A 110.58(17)
O1B C24B C25B 128.2(2)
O1B C24B C23B 117.0(2)
C25B C24B C23B 114.8(2)
F8A C28A C29A 112.47(18)
F8A C28A F9A 107.6(2)
F8A C28A F7A 107.5(2)
F9A C28A C29A 111.28(19)
F7A C28A C29A 110.85(19)
F7A C28A F9A 106.9(2)
F11A C32A C31A 114.14(18)
F11A C32A F10A 107.16(19)
F12A C32A C31A 112.53(17)
F12A C32A F11A 107.57(19)
F12A C32A F10A 106.67(19)
F10A C32A C31A 108.39(18)
F3B C23B F1B 107.4(2)
F3B C23B F2B 106.1(2)
F3B C23B C24B 112.19(19)
F1B C23B F2B 107.9(2)
F1B C23B C24B 112.4(2)
F2B C23B C24B 110.65(19)
F10B C32B C31B 114.25(19)
F10B C32B F11B 106.81(19)
F10B C32B F12B 107.8(2)
F11B C32B C31B 109.19(19)
F12B C32B C31B 112.29(18)
F12B C32B F11B 106.07(19)
F8B C28B C29B 112.70(17)
F8B C28B F9B 106.6(2)
F8B C28B F7B 107.69(19)
F9B C28B C29B 109.13(19)
F7B C28B C29B 113.1(2)
F7B C28B F9B 107.37(19)
F4BA C27B C26B 112.4(8)
F4BA C27B F5BA 102.8(11)
F5BB C27B C26B 115.6(8)
F5BB C27B F6BB 104.3(8)
F5BB C27B F4BB 112.9(12)
F6BB C27B C26B 108.2(6)
F5BA C27B C26B 111.9(7)
F4BB C27B C26B 105.9(11)
F4BB C27B F6BB 110.0(14)
F6BA C27B C26B 114.7(6)
F6BA C27B F4BA 104.1(10)
F6BA C27B F5BA 110.0(8)

loop_
_geom_bond_atom_site_label_1
_geom_bond_atom_site_label_2
_geom_bond_distance
Cu1A O4A 1.9987(14)
Cu1A O2A 1.9569(14)
Cu1A O3A 2.2978(15)
Cu1A O1A 2.3166(15)
Cu1A N22A 1.9904(17)
Cu1A N4A 2.0243(16)
Cu1B O4B 2.0128(14)
Cu1B O1B 2.3429(15)
Cu1B O3B 2.3023(14)
Cu1B O2B 1.9442(15)
Cu1B N4B 2.0320(16)
Cu1B N22B 1.9881(17)
O4B C31B 1.270(3)
O4A C31A 1.269(3)
O1B C24B 1.232(3)
O3B C29B 1.235(3)
O2A C26A 1.266(3)
O2B C26B 1.261(3)
F6A C27A 1.339(3)
F5A C27A 1.335(3)
O3A C29A 1.238(3)
O1A C24A 1.234(3)
N4B C3B 1.340(3)
N4B C5B 1.382(3)
F4A C27A 1.335(3)
N22B C21B 1.345(3)
N22B C17B 1.349(3)
N22A C17A 1.350(3)
N22A C21A 1.339(3)
N4A C5A 1.381(3)
N4A C3A 1.339(3)
N2A N1A 1.362(2)
N2A C3A 1.322(3)
N2B N1B 1.359(2)
N2B C3B 1.322(3)
N1A C11A 1.439(3)
N1A C10A 1.393(3)
C25A H25A 0.9500
C25A C26A 1.375(3)
C25A C24A 1.412(3)
C26B C25B 1.374(3)
C26B C27B 1.531(3)
C19A H19A 0.9500
C19A C20A 1.389(3)
C19A C18A 1.393(3)
N1B C10B 1.391(3)
N1B C11B 1.440(2)
C31A C30A 1.376(3)
C31A C32A 1.527(3)
C19B H19B 0.9500
C19B C20B 1.388(3)
C19B C18B 1.391(3)
C11A C12A 1.388(3)
C11A C16A 1.381(3)
C21B H21B 0.9500
C21B C20B 1.380(3)
C6B H6B 0.9500
C6B C5B 1.394(3)
C6B C7B 1.381(3)
C20A H20A 0.9500
C20A C21A 1.380(3)
C29A C30A 1.404(3)
C29A C28A 1.546(3)
C3B C17B 1.488(3)
C31B C30B 1.377(3)
C31B C32B 1.528(3)
C5B C10B 1.426(3)
C26A C27A 1.533(3)
C6A H6A 0.9500
C6A C7A 1.377(3)
C6A C5A 1.403(3)
C20B H20B 0.9500
C16B H16B 0.9500
C16B C15B 1.393(3)
C16B C11B 1.388(3)
C29B C30B 1.407(3)
C29B C28B 1.547(3)
C18B H18B 0.9500
C18B C17B 1.381(3)
C30B H30B 0.9500
C14A H14A 0.9500
C14A C13A 1.384(4)
C14A C15A 1.380(3)
C25B H25B 0.9500
C25B C24B 1.416(3)
C7B H7B 0.9500
C7B C8B 1.394(3)
C14B H14B 0.9500
C14B C13B 1.387(3)
C14B C15B 1.380(3)
C13A H13A 0.9500
C13A C12A 1.390(3)
C15A H15A 0.9500
C15A C16A 1.389(3)
C7A H7A 0.9500
C7A C8A 1.397(3)
C12A H12A 0.9500
C13B H13B 0.9500
C13B C12B 1.396(3)
C16A H16A 0.9500
C10A C9A 1.396(3)
C10A C5A 1.421(3)
C17A C3A 1.487(3)
C17A C18A 1.380(3)
C24A C23A 1.542(3)
C30A H30A 0.9500
C10B C9B 1.400(3)
C9B H9B 0.9500
C9B C8B 1.373(3)
C12B H12B 0.9500
C12B C11B 1.386(3)
C21A H21A 0.9500
C8A H8A 0.9500
C8A C9A 1.374(3)
C9A H9A 0.9500
C15B H15B 0.9500
C8B H8B 0.9500
C18A H18A 0.9500
F11A C32A 1.329(3)
F8B C28B 1.325(3)
F3B C23B 1.323(3)
F2A C23A 1.333(3)
F3A C23A 1.332(3)
F8A C28A 1.316(3)
F10B C32B 1.325(3)
F11B C32B 1.343(3)
F12A C32A 1.323(3)
F12B C32B 1.329(3)
F10A C32A 1.346(3)
F1B C23B 1.326(3)
F9B C28B 1.344(3)
F1A C23A 1.341(3)
F9A C28A 1.331(3)
F2B C23B 1.329(3)
F7A C28A 1.326(3)
F4BA C27B 1.333(7)
F7B C28B 1.326(3)
F5BB C27B 1.326(8)
F6BB C27B 1.351(7)
C24B C23B 1.539(3)
C27B F5BA 1.343(8)
C27B F4BB 1.335(8)
C27B F6BA 1.299(7)

loop_
_geom_torsion_atom_site_label_1
_geom_torsion_atom_site_label_2
_geom_torsion_atom_site_label_3
_geom_torsion_atom_site_label_4
_geom_torsion
Cu1A O4A C31A C30A -26.9(3)
Cu1A O4A C31A C32A 157.19(14)
Cu1A O2A C26A C25A -24.0(3)
Cu1A O2A C26A C27A 156.68(14)
Cu1A O3A C29A C30A 18.6(3)
Cu1A O3A C29A C28A -164.66(14)
Cu1A O1A C24A C25A 9.2(3)
Cu1A O1A C24A C23A -168.36(13)
Cu1A N22A C17A C3A 4.7(2)
Cu1A N22A C17A C18A -175.57(16)
Cu1A N22A C21A C20A 174.11(16)
Cu1A N4A C5A C6A 7.8(3)
Cu1A N4A C5A C10A -173.13(15)
Cu1A N4A C3A N2A 172.05(17)
Cu1A N4A C3A C17A -6.9(2)
Cu1B O4B C31B C30B 29.2(3)
Cu1B O4B C31B C32B -154.75(14)
Cu1B O1B C24B C25B -13.0(3)
Cu1B O1B C24B C23B 166.35(14)
Cu1B O3B C29B C30B -15.1(3)
Cu1B O3B C29B C28B 169.56(14)
Cu1B O2B C26B C25B 20.1(4)
Cu1B O2B C26B C27B -158.57(15)
Cu1B N4B C3B N2B -170.70(17)
Cu1B N4B C3B C17B 7.7(2)
Cu1B N4B C5B C6B -9.9(3)
Cu1B N4B C5B C10B 170.96(14)
Cu1B N22B C21B C20B -178.17(16)
Cu1B N22B C17B C3B -1.1(2)
Cu1B N22B C17B C18B 179.24(16)
O4B C31B C30B C29B 3.8(4)
O4B C31B C32B F10B 169.3(2)
O4B C31B C32B F11B -71.2(2)
O4B C31B C32B F12B 46.1(3)
O4A C31A C30A C29A -3.5(4)
O4A C31A C32A F11A -169.24(19)
O4A C31A C32A F12A -46.3(3)
O4A C31A C32A F10A 71.4(2)
O1B C24B C23B F3B 8.6(3)
O1B C24B C23B F1B 129.7(2)
O1B C24B C23B F2B -109.7(2)
O3B C29B C30B C31B -9.1(4)
O3B C29B C28B F8B -26.9(3)
O3B C29B C28B F9B 91.2(2)
O3B C29B C28B F7B -149.4(2)
O2A C26A C27A F6A -173.00(18)
O2A C26A C27A F5A 65.6(2)
O2A C26A C27A F4A -53.1(2)
O2B C26B C25B C24B -0.5(4)
O2B C26B C27B F4BA 59.1(10)
O2B C26B C27B F5BB -164.1(8)
O2B C26B C27B F6BB -47.7(7)
O2B C26B C27B F5BA 174.2(14)
O2B C26B C27B F4BB 70.2(14)
O2B C26B C27B F6BA -59.6(9)
O3A C29A C30A C31A 5.3(4)
O3A C29A C28A F8A 10.4(3)
O3A C29A C28A F9A 131.2(2)
O3A C29A C28A F7A -109.9(2)
O1A C24A C23A F2A -138.99(19)
O1A C24A C23A F3A -18.1(3)
O1A C24A C23A F1A 100.8(2)
N4B C3B C17B N22B -4.5(3)
N4B C3B C17B C18B 175.16(19)
N4B C5B C10B N1B 0.3(3)
N4B C5B C10B C9B 179.40(19)
N22B C21B C20B C19B 0.1(3)
N22A C17A C3A N4A 1.6(3)
N22A C17A C3A N2A -177.49(17)
N22A C17A C18A C19A 1.4(3)
N2A N1A C11A C12A 127.3(2)
N2A N1A C11A C16A -50.3(3)
N2A N1A C10A C9A 168.1(2)
N2A N1A C10A C5A -10.8(3)
N2B N1B C10B C5B 10.7(3)
N2B N1B C10B C9B -168.40(19)
N2B N1B C11B C16B 49.2(3)
N2B N1B C11B C12B -128.5(2)
N2B C3B C17B N22B 174.02(17)
N2B C3B C17B C18B -6.3(3)
N1A N2A C3A N4A -0.1(3)
N1A N2A C3A C17A 178.85(16)
N1A C11A C12A C13A -178.2(2)
N1A C11A C16A C15A 178.4(2)
N1A C10A C9A C8A -179.4(2)
N1A C10A C5A N4A 0.3(3)
N1A C10A C5A C6A 179.34(19)
C25A C26A C27A F6A 7.6(3)
C25A C26A C27A F5A -113.8(2)
C25A C26A C27A F4A 127.6(2)
C25A C24A C23A F2A 43.1(3)
C25A C24A C23A F3A 164.03(19)
C25A C24A C23A F1A -77.2(2)
C26B C25B C24B O1B -0.8(4)
C26B C25B C24B C23B 179.8(2)
C19A C20A C21A N22A -0.2(3)
N1B N2B C3B N4B 0.6(3)
N1B N2B C3B C17B -177.79(16)
N1B C10B C9B C8B -179.7(2)
C19B C18B C17B N22B -1.4(3)
C19B C18B C17B C3B 178.93(18)
C11A N1A C10A C9A -10.2(3)
C11A N1A C10A C5A 170.98(19)
C21B N22B C17B C3B -177.64(17)
C21B N22B C17B C18B 2.7(3)
C6B C5B C10B N1B -178.89(19)
C6B C5B C10B C9B 0.2(3)
C6B C7B C8B C9B 0.4(4)
C20A C19A C18A C17A 0.0(3)
C3B N4B C5B C6B 169.5(2)
C3B N4B C5B C10B -9.6(3)
C3B N2B N1B C10B -11.2(3)
C3B N2B N1B C11B 170.37(17)
C5B N4B C3B N2B 9.8(3)
C5B N4B C3B C17B -171.87(16)
C5B C6B C7B C8B 1.1(4)
C5B C10B C9B C8B 1.2(3)
C26A C25A C24A O1A 4.4(4)
C26A C25A C24A C23A -178.0(2)
C6A C7A C8A C9A 0.2(4)
C20B C19B C18B C17B -0.6(3)
C18B C19B C20B C21B 1.2(3)
C30B C31B C32B F10B -14.2(3)
C30B C31B C32B F11B 105.4(2)
C30B C31B C32B F12B -137.3(2)
C30B C29B C28B F8B 157.19(19)
C30B C29B C28B F9B -84.7(2)
C30B C29B C28B F7B 34.8(3)
C14A C13A C12A C11A -0.1(4)
C14A C15A C16A C11A -0.3(3)
C25B C26B C27B F4BA -119.7(10)
C25B C26B C27B F5BB 17.1(8)
C25B C26B C27B F6BB 133.5(7)
C25B C26B C27B F5BA -4.6(14)
C25B C26B C27B F4BB -108.6(14)
C25B C26B C27B F6BA 121.6(9)
C25B C24B C23B F3B -172.0(2)
C25B C24B C23B F1B -50.9(3)
C25B C24B C23B F2B 69.8(3)
C7B C6B C5B N4B 179.5(2)
C7B C6B C5B C10B -1.3(3)
C14B C13B C12B C11B -0.4(4)
C13A C14A C15A C16A -0.5(4)
C15A C14A C13A C12A 0.7(4)
C7A C6A C5A N4A 179.0(2)
C7A C6A C5A C10A 0.0(3)
C7A C8A C9A C10A 0.3(4)
C12A C11A C16A C15A 0.9(3)
C13B C14B C15B C16B 0.7(4)
C13B C12B C11B N1B 178.8(2)
C13B C12B C11B C16B 1.2(3)
C16A C11A C12A C13A -0.7(4)
C10A N1A C11A C12A -54.3(3)
C10A N1A C11A C16A 128.1(2)
C17A N22A C21A C20A 1.5(3)
C24A C25A C26A O2A 1.7(4)
C24A C25A C26A C27A -179.05(19)
C30A C31A C32A F11A 14.3(3)
C30A C31A C32A F12A 137.2(2)
C30A C31A C32A F10A -105.1(2)
C30A C29A C28A F8A -172.41(19)
C30A C29A C28A F9A -51.6(3)
C30A C29A C28A F7A 67.2(3)
C10B N1B C11B C16B -129.2(2)
C10B N1B C11B C12B 53.1(3)
C10B C9B C8B C7B -1.6(4)
C21A N22A C17A C3A 178.19(17)
C21A N22A C17A C18A -2.1(3)
C9A C10A C5A N4A -178.58(19)
C9A C10A C5A C6A 0.5(3)
C15B C16B C11B N1B -178.6(2)
C15B C16B C11B C12B -1.0(3)
C15B C14B C13B C12B -0.6(4)
C17B N22B C21B C20B -2.0(3)
C5A N4A C3A N2A -9.8(3)
C5A N4A C3A C17A 171.28(17)
C5A C6A C7A C8A -0.3(4)
C5A C10A C9A C8A -0.6(3)
C3A N4A C5A C6A -169.9(2)
C3A N4A C5A C10A 9.1(3)
C3A N2A N1A C11A -170.80(18)
C3A N2A N1A C10A 10.8(3)
C3A C17A C18A C19A -178.95(19)
C18A C19A C20A C21A -0.6(3)
C18A C17A C3A N4A -178.12(19)
C18A C17A C3A N2A 2.8(3)
C11B N1B C10B C5B -171.05(18)
C11B N1B C10B C9B 9.9(3)
C11B C16B C15B C14B 0.0(3)
C28A C29A C30A C31A -171.46(19)
C32A C31A C30A C29A 172.31(19)
C32B C31B C30B C29B -172.1(2)
C28B C29B C30B C31B 166.2(2)
C27B C26B C25B C24B 178.1(2)
